data_7218289
loop_
_publ_author_name
'Luo, Hui'
'Zhu, Yanyu'
'Sun, Zhen-Gang'
'Jiao, Cheng--Qi'
'Zhang, Guang-Ning'
'Sun, Tong'
'Ma, Ming-Xue'
'Li, Wen-Zhu'

_publ_section_title
;
 Synthesis, structures, surface photovoltage and luminescent properties of
 two new nickel(II) carboxyphosphonates with a 3D framework structure
;
_journal_name_full 'RSC Adv.'
_journal_paper_doi 10.1039/C4RA08424A
_journal_year 2014
_chemical_formula_sum 'C30 H40 N4 Ni3 O20 P4'
_chemical_formula_weight 1076.67
_chemical_name_systematic
; 
 ? 
;
_space_group_IT_number 15
_symmetry_cell_setting monoclinic
_symmetry_space_group_name_Hall '-C 2yc'
_symmetry_space_group_name_H-M 'C 1 2/c 1'
_atom_sites_solution_hydrogens geom
_atom_sites_solution_primary direct
_atom_sites_solution_secondary difmap
_audit_creation_method SHELXL-97
_cell_angle_alpha 90.00
_cell_angle_beta 104.016(2)
_cell_angle_gamma 90.00
_cell_formula_units_Z 4
_cell_length_a 25.769(2)
_cell_length_b 9.7059(9)
_cell_length_c 17.2986(16)
_cell_measurement_reflns_used 2752
_cell_measurement_temperature 295(2)
_cell_measurement_theta_max 27.78
_cell_measurement_theta_min 2.46
_cell_volume 4197.8(6)
_computing_structure_refinement 'SHELXL-97 (Sheldrick, 1997)'
_computing_structure_solution 'SHELXS-97 (Sheldrick, 1990)'
_diffrn_ambient_temperature 295(2)
_diffrn_measured_fraction_theta_full 0.996
_diffrn_measured_fraction_theta_max 0.996
_diffrn_measurement_method 'omega scans'
_diffrn_radiation_monochromator graphite
_diffrn_radiation_source 'fine-focus sealed tube'
_diffrn_radiation_type MoK\a
_diffrn_radiation_wavelength 0.71073
_diffrn_reflns_av_R_equivalents 0.0436
_diffrn_reflns_limit_h_max 31
_diffrn_reflns_limit_h_min -32
_diffrn_reflns_limit_k_max 11
_diffrn_reflns_limit_k_min -12
_diffrn_reflns_limit_l_max 21
_diffrn_reflns_limit_l_min -17
_diffrn_reflns_number 11590
_diffrn_reflns_theta_full 26.49
_diffrn_reflns_theta_max 26.49
_diffrn_reflns_theta_min 1.63
_diffrn_standards_decay_% 0
_diffrn_standards_interval_count 0
_diffrn_standards_interval_time 0
_diffrn_standards_number 0
_exptl_absorpt_coefficient_mu 1.567
_exptl_absorpt_correction_T_max 0.9300
_exptl_absorpt_correction_T_min 0.6258
_exptl_absorpt_correction_type empirical
_exptl_absorpt_process_details sadabs
_exptl_crystal_colour green
_exptl_crystal_density_diffrn 1.704
_exptl_crystal_density_method 'not measured'
_exptl_crystal_description block
_exptl_crystal_F_000 2208
_exptl_crystal_size_max 0.33
_exptl_crystal_size_mid 0.06
_exptl_crystal_size_min 0.05
_refine_diff_density_max 1.140
_refine_diff_density_min -0.647
_refine_diff_density_rms 0.122
_refine_ls_extinction_method none
_refine_ls_goodness_of_fit_ref 1.058
_refine_ls_hydrogen_treatment mixed
_refine_ls_matrix_type full
_refine_ls_number_parameters 277
_refine_ls_number_reflns 4338
_refine_ls_number_restraints 372
_refine_ls_restrained_S_all 1.056
_refine_ls_R_factor_all 0.0701
_refine_ls_R_factor_gt 0.0494
_refine_ls_shift/su_max 0.000
_refine_ls_shift/su_mean 0.000
_refine_ls_structure_factor_coef Fsqd
_refine_ls_weighting_details 'calc w=1/[\s^2^(Fo^2^)+(0.0671P)^2^+15.3828P] where P=(Fo^2^+2Fc^2^)/3'
_refine_ls_weighting_scheme calc
_refine_ls_wR_factor_gt 0.1237
_refine_ls_wR_factor_ref 0.1344
_reflns_number_gt 3339
_reflns_number_total 4338
_reflns_threshold_expression >2sigma(I)
_cod_data_source_file c4ra08424a2.cif
_cod_data_source_block szg214
_cod_depositor_comments
;
The following automatic conversions were performed:

'_symmetry_cell_setting' value 'Monoclinic' changed to 'monoclinic'
according to
/usr/data/users/saulius/crontab/automatic-downloads/rss-feeds/RSC/lib/dictionaries/cif_core.dic
dictionary named 'cif_core.dic' version 2.4.2 from 2011-04-26.

Automatic conversion script
Id: cif_fix_values 2827 2014-09-09 07:05:25Z andrius 
;
_cod_original_cell_volume 4197.7(7)
_cod_original_sg_symbol_H-M 'C2/c  '
_cod_database_code 7218289
_diffrn_reflns_av_unneti/neti 0.0555

loop_
_symmetry_equiv_pos_as_xyz
'x, y, z'
'-x, y, -z+1/2'
'x+1/2, y+1/2, z'
'-x+1/2, y+1/2, -z+1/2'
'-x, -y, -z'
'x, -y, z-1/2'
'-x+1/2, -y+1/2, -z'
'x+1/2, -y+1/2, z-1/2'

loop_
_atom_site_label
_atom_site_type_symbol
_atom_site_fract_x
_atom_site_fract_y
_atom_site_fract_z
_atom_site_U_iso_or_equiv
_atom_site_adp_type
_atom_site_occupancy
_atom_site_symmetry_multiplicity
_atom_site_calc_flag
_atom_site_refinement_flags
Ni1 Ni 0.27579(2) 0.70343(5) 0.15585(3) 0.01192(15) Uani 1 1 d .
Ni2 Ni 0.2500 0.2500 0.0000 0.0175(2) Uani 1 2 d S
P1 P 0.22237(4) 0.56847(11) -0.00583(6) 0.0121(2) Uani 1 1 d .
P2 P 0.22456(5) 0.48158(11) 0.23531(6) 0.0147(2) Uani 1 1 d .
O1 O 0.27408(11) 0.5803(3) 0.05830(16) 0.0154(6) Uani 1 1 d U
O2 O 0.20146(11) 0.4200(3) -0.01576(17) 0.0157(6) Uani 1 1 d U
O3 O 0.22639(12) 0.6229(3) -0.08647(16) 0.0181(7) Uani 1 1 d U
O4 O 0.27732(12) 0.5359(3) 0.22629(18) 0.0217(7) Uani 1 1 d U
O5 O 0.20594(14) 0.5605(3) 0.30383(18) 0.0250(7) Uani 1 1 d U
H5A H 0.2274 0.5423 0.3482 0.037 Uiso 1 1 d RU
O6 O 0.22293(12) 0.3284(3) 0.24700(17) 0.0185(7) Uani 1 1 d U
O7 O -0.09729(15) 0.6346(5) 0.0809(3) 0.0481(11) Uani 1 1 d U
H7 H -0.1295 0.6305 0.0604 0.072 Uiso 1 1 d RU
O8 O -0.09794(17) 0.7744(7) -0.0213(3) 0.0799(19) Uani 1 1 d U
O9 O 0.30389(14) 0.3236(3) 0.1007(2) 0.0306(8) Uani 1 1 d U
H9B H 0.3354 0.3199 0.0935 0.037 Uiso 1 1 d RU
H9A H 0.2964 0.4035 0.1090 0.046 Uiso 1 1 d RU
O10 O 0.20313(13) 0.1691(4) 0.0732(2) 0.0315(8) Uani 1 1 d U
H10A H 0.2195 0.1790 0.1218 0.038 Uiso 1 1 d RU
H10B H 0.1982 0.0835 0.0639 0.038 Uiso 1 1 d RU
N1 N 0.18635(14) 0.6702(3) 0.11773(19) 0.0126(7) Uani 1 1 d .
N2 N 0.35910(15) 0.6989(4) 0.1865(2) 0.0228(8) Uani 1 1 d .
C1 C 0.17417(16) 0.6723(4) 0.0294(2) 0.0138(8) Uani 1 1 d U
H1A H 0.1753 0.7665 0.0110 0.017 Uiso 1 1 d RU
H1B H 0.1384 0.6366 0.0078 0.017 Uiso 1 1 d RU
C2 C 0.17550(17) 0.5305(4) 0.1460(2) 0.0158(8) Uani 1 1 d U
H2A H 0.1757 0.4636 0.1044 0.019 Uiso 1 1 d RU
H2B H 0.1402 0.5297 0.1567 0.019 Uiso 1 1 d RU
C3 C 0.15632(17) 0.7802(5) 0.1495(3) 0.0190(9) Uani 1 1 d U
H3A H 0.1669 0.8690 0.1327 0.023 Uiso 1 1 d RU
H3B H 0.1670 0.7777 0.2072 0.023 Uiso 1 1 d RU
C4 C 0.09592(19) 0.7695(5) 0.1237(3) 0.0238(9) Uani 1 1 d U
C5 C 0.0666(2) 0.6989(6) 0.1695(3) 0.0329(10) Uani 1 1 d U
H5 H 0.0843 0.6623 0.2185 0.040 Uiso 1 1 d RU
C6 C 0.0121(2) 0.6828(6) 0.1432(3) 0.0371(12) Uani 1 1 d U
H6 H -0.0063 0.6346 0.1746 0.045 Uiso 1 1 d RU
C7 C -0.0156(2) 0.7376(6) 0.0711(3) 0.0356(11) Uani 1 1 d U
C8 C 0.0129(2) 0.8126(6) 0.0270(3) 0.0380(12) Uani 1 1 d U
H8 H -0.0052 0.8533 -0.0206 0.046 Uiso 1 1 d RU
C9 C 0.0675(2) 0.8289(6) 0.0524(3) 0.0318(10) Uani 1 1 d U
H9 H 0.0856 0.8798 0.0217 0.038 Uiso 1 1 d RU
C10 C -0.0743(2) 0.7179(7) 0.0388(4) 0.0422(13) Uani 1 1 d U
C11 C 0.3885(2) 0.8113(7) 0.1819(5) 0.0544(16) Uani 1 1 d U
H11 H 0.3708 0.8917 0.1611 0.065 Uiso 1 1 d RU
C12 C 0.4438(2) 0.8126(7) 0.2060(5) 0.0590(16) Uani 1 1 d U
H12 H 0.4627 0.8926 0.2013 0.071 Uiso 1 1 d RU
C13 C 0.4704(2) 0.6953(6) 0.2363(4) 0.0416(13) Uani 1 1 d U
C14 C 0.4409(3) 0.5832(8) 0.2418(5) 0.0725(19) Uani 1 1 d U
H14 H 0.4574 0.5013 0.2621 0.087 Uiso 1 1 d RU
C15 C 0.3855(3) 0.5899(7) 0.2157(5) 0.0672(18) Uani 1 1 d U
H15 H 0.3661 0.5107 0.2200 0.081 Uiso 1 1 d RU

loop_
_atom_site_aniso_label
_atom_site_aniso_U_11
_atom_site_aniso_U_22
_atom_site_aniso_U_33
_atom_site_aniso_U_23
_atom_site_aniso_U_13
_atom_site_aniso_U_12
Ni1 0.0131(3) 0.0116(3) 0.0107(3) -0.0004(2) 0.0022(2) -0.0002(2)
Ni2 0.0179(4) 0.0133(4) 0.0203(4) 0.0004(3) 0.0024(3) 0.0014(3)
P1 0.0156(5) 0.0109(5) 0.0097(5) -0.0004(4) 0.0029(4) -0.0004(4)
P2 0.0191(6) 0.0141(6) 0.0108(5) 0.0025(4) 0.0032(4) 0.0002(4)
O1 0.0155(14) 0.0165(15) 0.0131(14) -0.0040(11) 0.0011(11) 0.0014(12)
O2 0.0147(14) 0.0127(15) 0.0188(15) -0.0011(12) 0.0026(11) -0.0012(11)
O3 0.0302(17) 0.0140(15) 0.0110(14) 0.0010(12) 0.0065(12) -0.0005(12)
O4 0.0145(15) 0.0231(16) 0.0245(16) 0.0099(13) -0.0015(12) -0.0036(13)
O5 0.044(2) 0.0189(17) 0.0122(15) 0.0001(13) 0.0069(14) 0.0049(15)
O6 0.0229(16) 0.0179(16) 0.0140(14) 0.0037(12) 0.0032(12) -0.0006(12)
O7 0.023(2) 0.057(3) 0.062(3) 0.015(2) 0.0060(18) -0.0032(19)
O8 0.022(2) 0.137(5) 0.074(3) 0.057(3) -0.001(2) -0.002(3)
O9 0.0297(19) 0.0198(18) 0.038(2) -0.0074(15) -0.0007(15) 0.0038(14)
O10 0.0259(19) 0.032(2) 0.037(2) 0.0100(16) 0.0067(15) 0.0018(15)
N1 0.0173(18) 0.0112(17) 0.0092(16) -0.0009(13) 0.0030(13) 0.0025(14)
N2 0.016(2) 0.021(2) 0.030(2) -0.0014(17) 0.0032(16) -0.0010(16)
C1 0.0143(19) 0.015(2) 0.0114(18) 0.0012(15) 0.0019(15) 0.0004(15)
C2 0.016(2) 0.017(2) 0.0145(19) 0.0010(16) 0.0045(15) -0.0006(16)
C3 0.017(2) 0.022(2) 0.0184(19) -0.0014(17) 0.0049(16) 0.0049(16)
C4 0.019(2) 0.026(2) 0.028(2) -0.0006(18) 0.0088(17) 0.0066(17)
C5 0.021(2) 0.047(2) 0.032(2) 0.006(2) 0.0086(18) 0.0046(19)
C6 0.023(2) 0.052(3) 0.037(2) 0.013(2) 0.010(2) 0.001(2)
C7 0.021(2) 0.044(3) 0.042(3) 0.006(2) 0.007(2) 0.006(2)
C8 0.026(2) 0.047(3) 0.040(2) 0.016(2) 0.006(2) 0.008(2)
C9 0.022(2) 0.038(2) 0.035(2) 0.011(2) 0.0071(18) 0.0074(19)
C10 0.023(2) 0.055(3) 0.048(3) 0.010(3) 0.007(2) 0.004(2)
C11 0.027(3) 0.038(3) 0.091(4) 0.017(3) -0.001(3) -0.002(2)
C12 0.024(3) 0.043(3) 0.102(4) 0.014(3) -0.001(3) -0.006(2)
C13 0.013(2) 0.033(3) 0.076(4) 0.002(3) 0.005(2) 0.001(2)
C14 0.036(3) 0.045(3) 0.124(4) 0.015(3) -0.004(3) 0.002(3)
C15 0.030(3) 0.043(3) 0.119(4) 0.012(3) 0.001(3) -0.004(3)

loop_
_atom_type_symbol
_atom_type_description
_atom_type_scat_dispersion_real
_atom_type_scat_dispersion_imag
_atom_type_scat_source
C C 0.0033 0.0016 'International Tables Vol C Tables 4.2.6.8 and 6.1.1.4'
H H 0.0000 0.0000 'International Tables Vol C Tables 4.2.6.8 and 6.1.1.4'
N N 0.0061 0.0033 'International Tables Vol C Tables 4.2.6.8 and 6.1.1.4'
O O 0.0106 0.0060 'International Tables Vol C Tables 4.2.6.8 and 6.1.1.4'
P P 0.1023 0.0942 'International Tables Vol C Tables 4.2.6.8 and 6.1.1.4'
Ni Ni 0.3393 1.1124 'International Tables Vol C Tables 4.2.6.8 and 6.1.1.4'

loop_
_geom_angle_atom_site_label_1
_geom_angle_atom_site_label_2
_geom_angle_atom_site_label_3
_geom_angle
_geom_angle_site_symmetry_1
_geom_angle_site_symmetry_3
O4 Ni1 O1 91.18(13) . .
O4 Ni1 O3 178.45(13) . 7_565
O1 Ni1 O3 90.30(12) . 7_565
O4 Ni1 O6 89.29(13) . 4
O1 Ni1 O6 179.44(13) . 4
O3 Ni1 O6 89.22(12) 7_565 4
O4 Ni1 N2 87.79(14) . .
O1 Ni1 N2 90.70(14) . .
O3 Ni1 N2 92.65(14) 7_565 .
O6 Ni1 N2 89.61(14) 4 .
O4 Ni1 N1 86.03(12) . .
O1 Ni1 N1 81.96(11) . .
O3 Ni1 N1 93.72(12) 7_565 .
O6 Ni1 N1 97.78(12) 4 .
N2 Ni1 N1 170.30(14) . .
O2 Ni2 O2 180.00(13) . 7
O2 Ni2 O9 84.42(12) . 7
O2 Ni2 O9 95.58(12) 7 7
O2 Ni2 O9 95.58(12) . .
O2 Ni2 O9 84.42(12) 7 .
O9 Ni2 O9 180.0(2) 7 .
O2 Ni2 O10 92.31(12) . 7
O2 Ni2 O10 87.69(12) 7 7
O9 Ni2 O10 89.33(14) 7 7
O9 Ni2 O10 90.67(14) . 7
O2 Ni2 O10 87.69(12) . .
O2 Ni2 O10 92.31(12) 7 .
O9 Ni2 O10 90.67(14) 7 .
O9 Ni2 O10 89.33(14) . .
O10 Ni2 O10 180.00(16) 7 .
O3 P1 O1 113.71(17) . .
O3 P1 O2 108.92(17) . .
O1 P1 O2 112.07(17) . .
O3 P1 C1 108.63(18) . .
O1 P1 C1 105.27(17) . .
O2 P1 C1 108.00(18) . .
O4 P2 O6 114.66(19) . .
O4 P2 O5 110.79(19) . .
O6 P2 O5 110.82(18) . .
O4 P2 C2 106.42(18) . .
O6 P2 C2 109.77(19) . .
O5 P2 C2 103.72(19) . .
P1 O1 Ni1 118.93(17) . .
P1 O2 Ni2 123.74(17) . .
P1 O3 Ni1 145.15(19) . 7_565
P2 O4 Ni1 117.27(17) . .
P2 O5 H5A 109.1 . .
P2 O6 Ni1 134.01(18) . 4_545
C10 O7 H7 109.5 . .
Ni2 O9 H9B 109.4 . .
Ni2 O9 H9A 109.6 . .
H9B O9 H9A 109.8 . .
Ni2 O10 H10A 109.5 . .
Ni2 O10 H10B 109.4 . .
H10A O10 H10B 108.2 . .
C1 N1 C2 110.0(3) . .
C1 N1 C3 111.6(3) . .
C2 N1 C3 111.9(3) . .
C1 N1 Ni1 104.2(2) . .
C2 N1 Ni1 107.0(2) . .
C3 N1 Ni1 111.8(2) . .
C15 N2 C11 116.0(5) . .
C15 N2 Ni1 121.9(4) . .
C11 N2 Ni1 122.0(4) . .
N1 C1 P1 110.3(3) . .
N1 C1 H1A 109.6 . .
P1 C1 H1A 109.6 . .
N1 C1 H1B 109.6 . .
P1 C1 H1B 109.6 . .
H1A C1 H1B 108.1 . .
N1 C2 P2 111.8(3) . .
N1 C2 H2A 109.3 . .
P2 C2 H2A 109.3 . .
N1 C2 H2B 109.2 . .
P2 C2 H2B 109.2 . .
H2A C2 H2B 107.9 . .
N1 C3 C4 115.3(4) . .
N1 C3 H3A 108.4 . .
C4 C3 H3A 108.4 . .
N1 C3 H3B 108.5 . .
C4 C3 H3B 108.5 . .
H3A C3 H3B 107.5 . .
C9 C4 C5 117.6(5) . .
C9 C4 C3 120.9(4) . .
C5 C4 C3 121.5(4) . .
C6 C5 C4 121.1(5) . .
C6 C5 H5 119.5 . .
C4 C5 H5 119.4 . .
C5 C6 C7 121.1(5) . .
C5 C6 H6 119.2 . .
C7 C6 H6 119.7 . .
C6 C7 C8 118.0(5) . .
C6 C7 C10 122.9(5) . .
C8 C7 C10 119.1(5) . .
C9 C8 C7 121.5(5) . .
C9 C8 H8 119.2 . .
C7 C8 H8 119.3 . .
C8 C9 C4 120.7(5) . .
C8 C9 H9 119.7 . .
C4 C9 H9 119.6 . .
O8 C10 O7 123.6(5) . .
O8 C10 C7 121.4(6) . .
O7 C10 C7 115.0(5) . .
N2 C11 C12 123.0(6) . .
N2 C11 H11 118.4 . .
C12 C11 H11 118.7 . .
C13 C12 C11 119.5(6) . .
C13 C12 H12 120.3 . .
C11 C12 H12 120.2 . .
C14 C13 C12 117.5(5) . .
C14 C13 C13 122.2(4) . 2_655
C12 C13 C13 120.2(4) . 2_655
C13 C14 C15 119.6(7) . .
C13 C14 H14 120.3 . .
C15 C14 H14 120.1 . .
N2 C15 C14 124.5(6) . .
N2 C15 H15 117.7 . .
C14 C15 H15 117.8 . .

loop_
_geom_bond_atom_site_label_1
_geom_bond_atom_site_label_2
_geom_bond_distance
_geom_bond_site_symmetry_2
Ni1 O4 2.026(3) .
Ni1 O1 2.059(3) .
Ni1 O3 2.062(3) 7_565
Ni1 O6 2.066(3) 4
Ni1 N2 2.083(4) .
Ni1 N1 2.262(3) .
Ni2 O2 2.049(3) .
Ni2 O2 2.049(3) 7
Ni2 O9 2.074(3) 7
Ni2 O9 2.074(3) .
Ni2 O10 2.103(3) 7
Ni2 O10 2.103(3) .
P1 O3 1.518(3) .
P1 O1 1.518(3) .
P1 O2 1.533(3) .
P1 C1 1.816(4) .
P2 O4 1.501(3) .
P2 O6 1.503(3) .
P2 O5 1.580(3) .
P2 C2 1.807(4) .
O3 Ni1 2.062(3) 7_565
O5 H5A 0.8500 .
O6 Ni1 2.066(3) 4_545
O7 C10 1.321(7) .
O7 H7 0.8201 .
O8 C10 1.203(7) .
O9 H9B 0.8499 .
O9 H9A 0.8200 .
O10 H10A 0.8500 .
O10 H10B 0.8500 .
N1 C1 1.484(5) .
N1 C2 1.491(5) .
N1 C3 1.499(5) .
N2 C15 1.293(8) .
N2 C11 1.341(7) .
C1 H1A 0.9700 .
C1 H1B 0.9700 .
C2 H2A 0.9700 .
C2 H2B 0.9702 .
C3 C4 1.515(6) .
C3 H3A 0.9700 .
C3 H3B 0.9700 .
C4 C9 1.397(7) .
C4 C5 1.399(7) .
C5 C6 1.377(7) .
C5 H5 0.9299 .
C6 C7 1.385(8) .
C6 H6 0.9299 .
C7 C8 1.387(8) .
C7 C10 1.491(7) .
C8 C9 1.376(7) .
C8 H8 0.9301 .
C9 H9 0.9301 .
C11 C12 1.386(8) .
C11 H11 0.9301 .
C12 C13 1.366(8) .
C12 H12 0.9301 .
C13 C14 1.344(9) .
C13 C13 1.483(10) 2_655
C14 C15 1.390(9) .
C14 H14 0.9299 .
C15 H15 0.9301 .
